data_7056473
loop_
_publ_author_name
'Boddula, Rajamouli'
'Devi, Rachna'
'Mohanty, Abhijeet'
'Krishnan, Venkata'
'Vaidyanathan, Sivakumar'

_publ_section_title
;
 Effects of electron withdrawing groups in imidazole-phenanthroline
 ligands and their influence on photophysical properties of EuIII
 complexes for white light emitting diodes
;
_journal_name_full 'New J. Chem.'
_journal_paper_doi 10.1039/C7NJ02291C
_journal_year 2017
_chemical_formula_moiety 'C25 H16 N4'
_chemical_formula_sum 'C25 H16 N4'
_chemical_formula_weight 372.42
_chemical_name_systematic
;
 ? 
;
_space_group_crystal_system triclinic
_space_group_IT_number 2
_space_group_name_Hall '-P 1'
_space_group_name_H-M_alt 'P -1'
_symmetry_space_group_name_Hall '-P 1'
_symmetry_space_group_name_H-M 'P -1'
_atom_sites_solution_hydrogens geom
_atom_sites_solution_primary direct
_atom_sites_solution_secondary difmap
_audit_creation_date 2016-10-18
_audit_creation_method
;
Olex2 1.2-ac21
(compiled 2015.09.16 svn.r134, GUI svn.r4998)
;
_audit_update_record
;
2017-02-28 deposited with the CCDC.
2017-07-28 downloaded from the CCDC.
;
_cell_angle_alpha 100.266(8)
_cell_angle_beta 110.428(8)
_cell_angle_gamma 102.530(8)
_cell_formula_units_Z 2
_cell_length_a 8.8714(8)
_cell_length_b 10.1323(10)
_cell_length_c 11.8936(11)
_cell_measurement_reflns_used 2193
_cell_measurement_temperature 293(2)
_cell_measurement_theta_max 26.7830
_cell_measurement_theta_min 2.1270
_cell_volume 939.56(18)
_computing_cell_refinement 'CrysAlisPro 1.171.38.43i (Rigaku OD, 2015)'
_computing_data_collection 'CrysAlisPro 1.171.38.43i (Rigaku OD, 2015)'
_computing_data_reduction 'CrysAlisPro 1.171.38.43i (Rigaku OD, 2015)'
_computing_molecular_graphics 'Olex2 (Dolomanov et al., 2009)'
_computing_publication_material 'Olex2 (Dolomanov et al., 2009)'
_computing_structure_refinement 'ShelXL (Sheldrick, 2008)'
_computing_structure_solution 'ShelXS (Sheldrick, 2008)'
_diffrn_ambient_temperature 293(2)
_diffrn_detector 'CCD plate'
_diffrn_detector_area_resol_mean 15.9974
_diffrn_detector_type Eos
_diffrn_measured_fraction_theta_full 0.990
_diffrn_measured_fraction_theta_max 0.876
_diffrn_measurement_details
;
List of Runs (angles in degrees, time in seconds):

  # Type    Start    End  Width  t~exp~   \w     \q     \k     \f   Frames
#--------------------------------------------------------------------------
  1  \w    -51.00  64.00   1.00    7.50    --   26.84 -77.00 -30.00  115
  2  \w     29.00 110.00   1.00    7.50    --   26.84  77.00-180.00   81
  3  \w     35.00 118.00   1.00    7.50    --   26.84 178.00   0.00   83
  4  \w    -49.00  60.00   1.00    7.50    --   26.84 -77.00  90.00  109
;
_diffrn_measurement_device 'four-circle diffractometer'
_diffrn_measurement_device_type 'SuperNova, Dual, Cu at zero, Eos'
_diffrn_measurement_method '\w scans'
_diffrn_orient_matrix_type 'CrysAlisPro convention (1999,Acta A55,543-557)'
_diffrn_orient_matrix_UB_11 0.0698668000
_diffrn_orient_matrix_UB_12 0.0022681000
_diffrn_orient_matrix_UB_13 -0.0164558000
_diffrn_orient_matrix_UB_21 -0.0262853000
_diffrn_orient_matrix_UB_22 -0.0745858000
_diffrn_orient_matrix_UB_23 -0.0204879000
_diffrn_orient_matrix_UB_31 -0.0494128000
_diffrn_orient_matrix_UB_32 0.0019432000
_diffrn_orient_matrix_UB_33 -0.0608073000
_diffrn_radiation_monochromator mirror
_diffrn_radiation_probe x-ray
_diffrn_radiation_type MoK\a
_diffrn_radiation_wavelength 0.71073
_diffrn_reflns_av_R_equivalents 0.0199
_diffrn_reflns_av_unetI/netI 0.0445
_diffrn_reflns_limit_h_max 11
_diffrn_reflns_limit_h_min -10
_diffrn_reflns_limit_k_max 12
_diffrn_reflns_limit_k_min -13
_diffrn_reflns_limit_l_max 7
_diffrn_reflns_limit_l_min -14
_diffrn_reflns_number 5698
_diffrn_reflns_theta_full 26.00
_diffrn_reflns_theta_max 28.15
_diffrn_reflns_theta_min 1.90
_diffrn_source 'micro-focus sealed X-ray tube'
_diffrn_source_type 'SuperNova (Mo) X-ray Source'
_exptl_absorpt_coefficient_mu 0.080
_exptl_absorpt_correction_T_max 1.000
_exptl_absorpt_correction_T_min 0.565
_exptl_absorpt_correction_type gaussian
_exptl_absorpt_process_details
'CrysAlisPro 1.171.38.43i (Rigaku Oxford Diffraction, 2015) Numerical absorption correction based on gaussian integration over a multifaceted crystal model Empirical absorption correction using spherical harmonics, implemented in SCALE3 ABSPACK scaling algorithm.'
_exptl_crystal_density_diffrn 1.316
_exptl_crystal_density_method 'not measured'
_exptl_crystal_description triclinic
_exptl_crystal_F_000 388
_exptl_crystal_size_max 0.43
_exptl_crystal_size_mid 0.197
_exptl_crystal_size_min 0.161
_refine_diff_density_max 0.181
_refine_diff_density_min -0.282
_refine_diff_density_rms 0.055
_refine_ls_extinction_method none
_refine_ls_goodness_of_fit_ref 1.090
_refine_ls_hydrogen_treatment constr
_refine_ls_matrix_type full
_refine_ls_number_parameters 262
_refine_ls_number_reflns 4043
_refine_ls_number_restraints 0
_refine_ls_restrained_S_all 1.090
_refine_ls_R_factor_all 0.0879
_refine_ls_R_factor_gt 0.0617
_refine_ls_shift/su_max 0.000
_refine_ls_shift/su_mean 0.000
_refine_ls_structure_factor_coef Fsqd
_refine_ls_weighting_details 'calc w=1/[\s^2^(Fo^2^)+(0.0616P)^2^+0.3348P] where P=(Fo^2^+2Fc^2^)/3'
_refine_ls_weighting_scheme calc
_refine_ls_wR_factor_gt 0.1559
_refine_ls_wR_factor_ref 0.1776
_reflns_number_gt 2760
_reflns_number_total 4043
_reflns_threshold_expression >2sigma(I)
_cod_data_source_file c7nj02291c2.cif
_cod_data_source_block rm_am_pcf3
_cod_original_cell_volume 939.55(15)
_cod_database_code 7056473
_chemical_oxdiff_formula 'C50 H32 N8'
_reflns_odcompleteness_completeness 98.72
_reflns_odcompleteness_iscentric 1
_reflns_odcompleteness_theta 26.32
_olex2_refinement_description
;
1. Fixed Uiso
 At 1.2 times of:
  All C(H) groups
2.a Aromatic/amide H refined with riding coordinates:
 C10(H10), C18(H18), C3(H3), C9(H9), C8(H8), C14(H14), C25(H25), C15(H15),
 C16(H16), C23(H23), C22(H22), C21(H21), C17(H17), C4(H4), C24(H24), C5(H5)
;
_olex2_date_sample_data_collection 2016-10-08
_olex2_submission_special_instructions 'No special instructions were received'
_oxdiff_exptl_absorpt_empirical_details
;
Empirical correction (ABSPACK) includes:
- Absorption correction using spherical harmonics
- Frame scaling
- Detector area scaling
;
_oxdiff_exptl_absorpt_empirical_full_max 1.200
_oxdiff_exptl_absorpt_empirical_full_min 0.808

loop_
_space_group_symop_id
_space_group_symop_operation_xyz
1 'x, y, z'
2 '-x, -y, -z'

loop_
_atom_site_label
_atom_site_type_symbol
_atom_site_fract_x
_atom_site_fract_y
_atom_site_fract_z
_atom_site_U_iso_or_equiv
_atom_site_adp_type
_atom_site_occupancy
_atom_site_calc_flag
_atom_site_refinement_flags_posn
N3 N 0.0573(2) 0.8605(2) 0.63039(16) 0.0430(4) Uani 1 d .
C2 C 0.1899(3) 0.7222(3) 0.3954(2) 0.0466(5) Uani 1 d .
C12 C 0.0305(3) 0.7597(2) 0.52353(19) 0.0415(5) Uani 1 d .
N4 N 0.2877(2) 0.9224(2) 0.58994(18) 0.0482(5) Uani 1 d .
C7 C -0.0893(3) 0.5532(2) 0.3460(2) 0.0453(5) Uani 1 d .
C11 C -0.1052(3) 0.6329(2) 0.4498(2) 0.0423(5) Uani 1 d .
C1 C 0.1728(3) 0.8010(2) 0.5007(2) 0.0436(5) Uani 1 d .
N2 N -0.2071(3) 0.4290(2) 0.27147(19) 0.0558(5) Uani 1 d .
C20 C 0.2895(3) 1.0779(2) 0.7765(2) 0.0446(5) Uani 1 d .
C6 C 0.0566(3) 0.6001(3) 0.3168(2) 0.0491(6) Uani 1 d .
C13 C -0.0447(3) 0.8630(2) 0.7011(2) 0.0417(5) Uani 1 d .
C10 C -0.2475(3) 0.5808(3) 0.4730(2) 0.0548(6) Uani 1 d .
H10 H -0.2622 0.6304 0.5400 0.066 Uiso 1 calc R
C19 C 0.2145(3) 0.9541(2) 0.6657(2) 0.0445(5) Uani 1 d .
C18 C -0.0012(3) 0.8173(3) 0.8069(2) 0.0530(6) Uani 1 d .
H18 H 0.0887 0.7803 0.8294 0.064 Uiso 1 calc R
C3 C 0.3324(3) 0.7597(3) 0.3690(3) 0.0587(7) Uani 1 d .
H3 H 0.4225 0.8393 0.4201 0.070 Uiso 1 calc R
C9 C -0.3646(3) 0.4562(3) 0.3962(2) 0.0603(7) Uani 1 d .
H9 H -0.4607 0.4204 0.4094 0.072 Uiso 1 calc R
C8 C -0.3374(3) 0.3845(3) 0.2984(2) 0.0589(7) Uani 1 d .
H8 H -0.4170 0.2987 0.2481 0.071 Uiso 1 calc R
N1 N 0.0592(3) 0.5217(3) 0.2125(2) 0.0732(7) Uani 1 d .
C14 C -0.1816(3) 0.9132(3) 0.6642(2) 0.0551(6) Uani 1 d .
H14 H -0.2113 0.9422 0.5917 0.066 Uiso 1 calc R
C25 C 0.4471(3) 1.0975(3) 0.8675(2) 0.0568(7) Uani 1 d .
H25 H 0.5031 1.0307 0.8607 0.068 Uiso 1 calc R
C15 C -0.2742(3) 0.9199(3) 0.7360(3) 0.0648(7) Uani 1 d .
H15 H -0.3680 0.9519 0.7113 0.078 Uiso 1 calc R
C16 C -0.2276(4) 0.8790(3) 0.8442(3) 0.0635(7) Uani 1 d .
H16 H -0.2878 0.8867 0.8940 0.076 Uiso 1 calc R
C23 C 0.4403(4) 1.3145(3) 0.9802(2) 0.0623(7) Uani 1 d .
H23 H 0.4912 1.3940 1.0484 0.075 Uiso 1 calc R
C22 C 0.2832(4) 1.2964(3) 0.8910(2) 0.0622(7) Uani 1 d .
H22 H 0.2277 1.3633 0.8987 0.075 Uiso 1 calc R
C21 C 0.2076(3) 1.1773(3) 0.7893(2) 0.0571(7) Uani 1 d .
H21 H 0.1008 1.1645 0.7293 0.068 Uiso 1 calc R
C17 C -0.0930(4) 0.8271(3) 0.8791(3) 0.0637(7) Uani 1 d .
H17 H -0.0635 0.7984 0.9518 0.076 Uiso 1 calc R
C4 C 0.3365(4) 0.6770(3) 0.2665(3) 0.0769(9) Uani 1 d .
H4 H 0.4307 0.6974 0.2476 0.092 Uiso 1 calc R
C24 C 0.5220(3) 1.2166(3) 0.9690(2) 0.0647(7) Uani 1 d .
H24 H 0.6284 1.2296 1.0297 0.078 Uiso 1 calc R
C5 C 0.1965(5) 0.5620(4) 0.1916(3) 0.0904(11) Uani 1 d .
H5 H 0.1996 0.5088 0.1206 0.109 Uiso 1 calc R

loop_
_atom_site_aniso_label
_atom_site_aniso_U_11
_atom_site_aniso_U_22
_atom_site_aniso_U_33
_atom_site_aniso_U_23
_atom_site_aniso_U_13
_atom_site_aniso_U_12
N3 0.0384(10) 0.0479(11) 0.0375(9) 0.0042(8) 0.0160(8) 0.0085(8)
C2 0.0538(14) 0.0493(14) 0.0461(12) 0.0159(11) 0.0258(11) 0.0219(11)
C12 0.0408(12) 0.0467(13) 0.0354(11) 0.0081(9) 0.0147(9) 0.0138(10)
N4 0.0414(10) 0.0534(12) 0.0456(11) 0.0079(9) 0.0186(9) 0.0095(9)
C7 0.0508(13) 0.0437(13) 0.0384(11) 0.0109(10) 0.0139(10) 0.0161(10)
C11 0.0405(12) 0.0447(12) 0.0390(11) 0.0115(10) 0.0131(9) 0.0124(10)
C1 0.0434(12) 0.0469(13) 0.0408(11) 0.0106(10) 0.0169(10) 0.0157(10)
N2 0.0619(13) 0.0470(12) 0.0477(11) 0.0064(9) 0.0177(10) 0.0087(10)
C20 0.0432(12) 0.0469(13) 0.0382(11) 0.0089(10) 0.0164(10) 0.0056(10)
C6 0.0593(15) 0.0485(14) 0.0455(13) 0.0122(11) 0.0261(11) 0.0204(12)
C13 0.0385(11) 0.0424(12) 0.0410(11) 0.0053(9) 0.0183(9) 0.0073(9)
C10 0.0490(14) 0.0570(16) 0.0504(14) 0.0037(12) 0.0211(11) 0.0079(11)
C19 0.0389(12) 0.0491(13) 0.0414(12) 0.0093(10) 0.0151(10) 0.0099(10)
C18 0.0498(14) 0.0595(16) 0.0507(14) 0.0153(12) 0.0203(11) 0.0185(12)
C3 0.0634(16) 0.0601(16) 0.0631(16) 0.0158(13) 0.0374(13) 0.0198(13)
C9 0.0489(14) 0.0595(17) 0.0587(15) 0.0073(13) 0.0192(12) 0.0017(12)
C8 0.0610(16) 0.0494(15) 0.0490(14) 0.0060(12) 0.0132(12) 0.0047(12)
N1 0.0960(19) 0.0609(15) 0.0680(15) 0.0015(12) 0.0517(14) 0.0161(13)
C14 0.0531(15) 0.0616(16) 0.0591(15) 0.0216(13) 0.0264(12) 0.0234(12)
C25 0.0431(13) 0.0697(18) 0.0506(14) 0.0072(13) 0.0155(11) 0.0168(12)
C15 0.0560(16) 0.0709(19) 0.083(2) 0.0245(16) 0.0384(15) 0.0296(14)
C16 0.0642(17) 0.0631(17) 0.0707(18) 0.0106(14) 0.0430(15) 0.0138(14)
C23 0.0756(18) 0.0498(15) 0.0413(13) 0.0059(11) 0.0131(13) 0.0029(13)
C22 0.0762(18) 0.0452(15) 0.0524(14) 0.0074(12) 0.0140(14) 0.0186(13)
C21 0.0549(15) 0.0532(15) 0.0476(13) 0.0091(12) 0.0069(11) 0.0135(12)
C17 0.0679(18) 0.0749(19) 0.0536(15) 0.0223(14) 0.0311(14) 0.0170(15)
C4 0.091(2) 0.072(2) 0.090(2) 0.0164(18) 0.066(2) 0.0226(18)
C24 0.0502(15) 0.075(2) 0.0454(14) 0.0044(13) 0.0061(12) 0.0066(14)
C5 0.124(3) 0.074(2) 0.091(2) 0.0028(19) 0.079(2) 0.021(2)

loop_
_atom_type_symbol
_atom_type_description
_atom_type_scat_dispersion_real
_atom_type_scat_dispersion_imag
_atom_type_scat_source
C C 0.0033 0.0016 'International Tables Vol C Tables 4.2.6.8 and 6.1.1.4'
H H 0.0000 0.0000 'International Tables Vol C Tables 4.2.6.8 and 6.1.1.4'
N N 0.0061 0.0033 'International Tables Vol C Tables 4.2.6.8 and 6.1.1.4'

loop_
_exptl_crystal_face_index_h
_exptl_crystal_face_index_k
_exptl_crystal_face_index_l
_exptl_crystal_face_perp_dist
-1 -13 8 0.2001
-12 1 9 0.0968
-10 5 -5 0.1324
12 -1 -11 0.0575
9 -8 7 0.1293
-3 -1 16 0.0964
5 0 -16 0.0779
12 -7 -8 0.1253
-3 0 -13 0.0977
0 -12 -3 0.1908
-2 12 -12 0.1511
4 -1 13 0.0866
-7 -9 11 0.1468
-9 -6 2 0.1462
-1 -8 15 0.1460
7 0 8 0.0818
10 0 3 0.0707
-11 8 -2 0.1316
-11 8 10 0.1592
-3 13 -9 0.1623
-1 13 1 0.2131
7 9 -10 0.1468

loop_
_geom_angle_atom_site_label_1
_geom_angle_atom_site_label_2
_geom_angle_atom_site_label_3
_geom_angle
C12 N3 C13 128.84(18)
C19 N3 C12 106.11(18)
C19 N3 C13 124.72(18)
C6 C2 C1 117.6(2)
C3 C2 C1 123.2(2)
C3 C2 C6 119.2(2)
N3 C12 C11 131.5(2)
C1 C12 N3 105.19(19)
C1 C12 C11 123.3(2)
C19 N4 C1 104.38(19)
C11 C7 C6 121.1(2)
N2 C7 C11 121.5(2)
N2 C7 C6 117.3(2)
C7 C11 C12 116.0(2)
C10 C11 C12 125.9(2)
C10 C11 C7 118.0(2)
C12 C1 C2 121.2(2)
C12 C1 N4 111.41(19)
N4 C1 C2 127.4(2)
C8 N2 C7 117.8(2)
C25 C20 C19 119.7(2)
C21 C20 C19 121.3(2)
C21 C20 C25 119.0(2)
C2 C6 C7 120.5(2)
N1 C6 C2 121.7(2)
N1 C6 C7 117.8(2)
C18 C13 N3 118.8(2)
C18 C13 C14 121.0(2)
C14 C13 N3 120.1(2)
C11 C10 H10 120.3
C9 C10 C11 119.3(2)
C9 C10 H10 120.3
N3 C19 C20 122.7(2)
N4 C19 N3 112.9(2)
N4 C19 C20 124.4(2)
C13 C18 H18 120.5
C13 C18 C17 119.0(2)
C17 C18 H18 120.5
C2 C3 H3 120.7
C4 C3 C2 118.6(3)
C4 C3 H3 120.7
C10 C9 H9 120.6
C10 C9 C8 118.7(3)
C8 C9 H9 120.6
N2 C8 C9 124.5(2)
N2 C8 H8 117.7
C9 C8 H8 117.7
C5 N1 C6 116.7(3)
C13 C14 H14 120.4
C13 C14 C15 119.3(2)
C15 C14 H14 120.4
C20 C25 H25 119.9
C20 C25 C24 120.2(3)
C24 C25 H25 119.9
C14 C15 H15 120.1
C16 C15 C14 119.9(2)
C16 C15 H15 120.1
C15 C16 H16 119.8
C17 C16 C15 120.5(2)
C17 C16 H16 119.8
C22 C23 H23 119.8
C24 C23 H23 119.8
C24 C23 C22 120.3(3)
C23 C22 H22 120.2
C23 C22 C21 119.6(3)
C21 C22 H22 120.2
C20 C21 C22 120.6(2)
C20 C21 H21 119.7
C22 C21 H21 119.7
C18 C17 H17 119.9
C16 C17 C18 120.3(2)
C16 C17 H17 119.9
C3 C4 H4 120.9
C3 C4 C5 118.3(3)
C5 C4 H4 120.9
C25 C24 H24 119.9
C23 C24 C25 120.3(2)
C23 C24 H24 119.9
N1 C5 C4 125.5(3)
N1 C5 H5 117.2
C4 C5 H5 117.2

loop_
_geom_bond_atom_site_label_1
_geom_bond_atom_site_label_2
_geom_bond_distance
N3 C12 1.391(3)
N3 C13 1.435(3)
N3 C19 1.377(3)
C2 C1 1.435(3)
C2 C6 1.409(3)
C2 C3 1.397(3)
C12 C11 1.435(3)
C12 C1 1.375(3)
N4 C1 1.383(3)
N4 C19 1.317(3)
C7 C11 1.418(3)
C7 N2 1.359(3)
C7 C6 1.458(3)
C11 C10 1.397(3)
N2 C8 1.314(3)
C20 C19 1.479(3)
C20 C25 1.383(3)
C20 C21 1.381(3)
C6 N1 1.359(3)
C13 C18 1.376(3)
C13 C14 1.379(3)
C10 H10 0.9300
C10 C9 1.365(3)
C18 H18 0.9300
C18 C17 1.380(3)
C3 H3 0.9300
C3 C4 1.367(4)
C9 H9 0.9300
C9 C8 1.382(4)
C8 H8 0.9300
N1 C5 1.321(4)
C14 H14 0.9300
C14 C15 1.379(3)
C25 H25 0.9300
C25 C24 1.389(4)
C15 H15 0.9300
C15 C16 1.375(4)
C16 H16 0.9300
C16 C17 1.371(4)
C23 H23 0.9300
C23 C22 1.374(4)
C23 C24 1.364(4)
C22 H22 0.9300
C22 C21 1.390(4)
C21 H21 0.9300
C17 H17 0.9300
C4 H4 0.9300
C4 C5 1.387(5)
C24 H24 0.9300
C5 H5 0.9300

loop_
_geom_torsion_atom_site_label_1
_geom_torsion_atom_site_label_2
_geom_torsion_atom_site_label_3
_geom_torsion_atom_site_label_4
_geom_torsion
N3 C12 C11 C7 -179.2(2)
N3 C12 C11 C10 -0.7(4)
N3 C12 C1 C2 -179.23(19)
N3 C12 C1 N4 0.7(2)
N3 C13 C18 C17 176.3(2)
N3 C13 C14 C15 -177.5(2)
C2 C6 N1 C5 3.1(4)
C2 C3 C4 C5 1.9(4)
C12 N3 C13 C18 97.8(3)
C12 N3 C13 C14 -83.4(3)
C12 N3 C19 N4 0.9(2)
C12 N3 C19 C20 179.94(19)
C12 C11 C10 C9 -178.3(2)
C7 C11 C10 C9 0.2(3)
C7 N2 C8 C9 1.1(4)
C7 C6 N1 C5 -176.5(3)
C11 C12 C1 C2 3.7(3)
C11 C12 C1 N4 -176.37(19)
C11 C7 N2 C8 0.1(3)
C11 C7 C6 C2 3.5(3)
C11 C7 C6 N1 -176.9(2)
C11 C10 C9 C8 0.8(4)
C1 C2 C6 C7 -2.8(3)
C1 C2 C6 N1 177.6(2)
C1 C2 C3 C4 179.7(2)
C1 C12 C11 C7 -2.9(3)
C1 C12 C11 C10 175.6(2)
C1 N4 C19 N3 -0.4(2)
C1 N4 C19 C20 -179.5(2)
N2 C7 C11 C12 178.0(2)
N2 C7 C11 C10 -0.7(3)
N2 C7 C6 C2 -175.2(2)
N2 C7 C6 N1 4.4(3)
C20 C25 C24 C23 0.5(4)
C6 C2 C1 C12 -0.7(3)
C6 C2 C1 N4 179.4(2)
C6 C2 C3 C4 0.7(4)
C6 C7 C11 C12 -0.6(3)
C6 C7 C11 C10 -179.3(2)
C6 C7 N2 C8 178.7(2)
C6 N1 C5 C4 -0.2(5)
C13 N3 C12 C11 2.3(4)
C13 N3 C12 C1 -174.5(2)
C13 N3 C19 N4 174.76(19)
C13 N3 C19 C20 -6.2(3)
C13 C18 C17 C16 1.3(4)
C13 C14 C15 C16 1.1(4)
C10 C9 C8 N2 -1.5(4)
C19 N3 C12 C11 175.8(2)
C19 N3 C12 C1 -0.9(2)
C19 N3 C13 C18 -74.6(3)
C19 N3 C13 C14 104.1(3)
C19 N4 C1 C2 179.7(2)
C19 N4 C1 C12 -0.2(2)
C19 C20 C25 C24 177.1(2)
C19 C20 C21 C22 -177.0(2)
C18 C13 C14 C15 1.2(4)
C3 C2 C1 C12 -179.7(2)
C3 C2 C1 N4 0.4(4)
C3 C2 C6 C7 176.3(2)
C3 C2 C6 N1 -3.3(4)
C3 C4 C5 N1 -2.3(6)
C14 C13 C18 C17 -2.5(4)
C14 C15 C16 C17 -2.2(4)
C25 C20 C19 N3 125.4(3)
C25 C20 C19 N4 -55.6(3)
C25 C20 C21 C22 1.0(4)
C15 C16 C17 C18 1.0(4)
C23 C22 C21 C20 -0.6(4)
C22 C23 C24 C25 0.0(4)
C21 C20 C19 N3 -56.7(3)
C21 C20 C19 N4 122.3(3)
C21 C20 C25 C24 -0.9(4)
C24 C23 C22 C21 0.1(4)

loop_
_exptl_oxdiff_crystal_face_indexfrac_h
_exptl_oxdiff_crystal_face_indexfrac_k
_exptl_oxdiff_crystal_face_indexfrac_l
_exptl_oxdiff_crystal_face_x
_exptl_oxdiff_crystal_face_y
_exptl_oxdiff_crystal_face_z
-1.0000 -13.0000 8.0000 -0.2310 0.8320 -0.4623
-12.0000 1.0000 9.0000 -0.9842 0.0564 0.0476
-10.0000 5.0000 -5.0000 -0.6050 -0.0076 0.8079
12.0000 -1.0000 -11.0000 1.0171 -0.0155 0.0740
9.0000 -8.0000 7.0000 0.4955 0.2167 -0.8859
-3.0000 -1.0000 16.0000 -0.4752 -0.1744 -0.8266
5.0000 0.0000 -16.0000 0.6126 0.1964 0.7259
12.0000 -7.0000 -8.0000 0.9542 0.3706 -0.1201
-3.0000 -0.0000 -13.0000 0.0043 0.3452 0.9387
-0.0000 -12.0000 -3.0000 0.0221 0.9565 0.1591
-2.0000 12.0000 -12.0000 0.0850 -0.5966 0.8518
4.0000 -1.0000 13.0000 0.0633 -0.2969 -0.9901
-7.0000 -9.0000 11.0000 -0.6905 0.6299 -0.3405
-9.0000 -6.0000 2.0000 -0.6753 0.6431 0.3114
-1.0000 -8.0000 15.0000 -0.3348 0.3157 -0.8782
7.0000 0.0000 8.0000 0.3574 -0.3479 -0.8323
10.0000 0.0000 3.0000 0.6493 -0.3243 -0.6765
-11.0000 8.0000 -2.0000 -0.7175 -0.2666 0.6807
-11.0000 8.0000 10.0000 -0.9149 -0.5124 -0.0490
-3.0000 13.0000 -9.0000 -0.0320 -0.7064 0.7208
-1.0000 13.0000 1.0000 -0.0568 -0.9638 0.0139
7.0000 9.0000 -10.0000 0.6740 -0.6504 0.2797
